data_4323192
loop_
_publ_author_name
'Syunsuke Uozumi'
'Hideki Furutachi'
'Masaaki Ohba'
'Hisashi \=Okawa'
'David E. Fenton'
'Kenji Shindo'
'Susumu Murata'
'David J. Kitko'

_publ_section_title
;
 Dinuclear Nickel(II) Complexes of an Unsymmetric "End-Off" Compartmental
 Ligand: Conversion of Urea into Cyanate at a Dinuclear Nickel Core
;
_journal_name_full 'Inorganic Chemistry'
_journal_page_first 6281
_journal_page_last 6287
_journal_paper_doi 10.1021/ic9807689
_journal_volume 37
_journal_year 1998
_chemical_formula_sum 'C53 H76 F12 N10 Ni4 O12 P2'
_space_group_IT_number 60
_symmetry_cell_setting orthorhombic
_symmetry_Int_Tables_number 60
_symmetry_space_group_name_Hall '-P 2n 2ab'
_symmetry_space_group_name_H-M 'P b c n'
_audit_creation_date 'Mon Feb 23 15:18:17 1998'
_audit_creation_method 'from TEXRAY.INF file'
_cell_angle_alpha 90
_cell_angle_beta 90
_cell_angle_gamma 90
_cell_formula_units_Z 8.00
_cell_length_a 19.056(5)
_cell_length_b 18.997(4)
_cell_length_c 19.919(6)
_cell_measurement_reflns_used 23
_cell_measurement_temperature 23.0
_cell_measurement_theta_max 29.98
_cell_measurement_theta_min 29.68
_cell_volume 7211(3)
_computing_cell_refinement 'MSC/AFC Diffractometer Control'
_computing_data_collection 'MSC/AFC Diffractometer Control'
_computing_data_reduction 'teXsan: PROCESS (MSC)'
_computing_publication_material 'teXsan: FINISH (MSC)'
_computing_structure_refinement 'teXsan: LS (MSC)'
_computing_structure_solution SHELXS86
_diffrn_ambient_temperature 23.0
_diffrn_measurement_device AFC7R
_diffrn_measurement_method 'omega/2-theta scans'
_diffrn_orient_matrix_UB_11 -0.01006
_diffrn_orient_matrix_UB_12 -0.05067
_diffrn_orient_matrix_UB_13 -0.00963
_diffrn_orient_matrix_UB_21 0.03702
_diffrn_orient_matrix_UB_22 -0.01427
_diffrn_orient_matrix_UB_23 0.03289
_diffrn_orient_matrix_UB_31 -0.03581
_diffrn_orient_matrix_UB_32 -0.00049
_diffrn_orient_matrix_UB_33 0.03668
_diffrn_radiation_monochromator graphite
_diffrn_radiation_source 'X-ray tube'
_diffrn_radiation_type MoKalpha
_diffrn_radiation_wavelength 0.7107
_diffrn_reflns_av_R_equivalents 42547.91
_diffrn_reflns_limit_h_max 22
_diffrn_reflns_limit_h_min 0
_diffrn_reflns_limit_k_max 24
_diffrn_reflns_limit_k_min 0
_diffrn_reflns_limit_l_max 24
_diffrn_reflns_limit_l_min 0
_diffrn_reflns_number 7206
_diffrn_reflns_theta_max 27.4966
_diffrn_standards_decay_% 1.71
_diffrn_standards_interval_count 150
_diffrn_standards_number 3
_exptl_absorpt_coefficient_mu_cm 23.257
_exptl_absorpt_correction_T_max 1.000
_exptl_absorpt_correction_T_min 0.831
_exptl_absorpt_correction_type psi-scan
_exptl_crystal_colour green
_exptl_crystal_density_diffrn 2.892
_exptl_crystal_description prismatic
_exptl_crystal_F_000 6480.00
_exptl_crystal_size_max 0.230
_exptl_crystal_size_min 0.200
_refine_diff_density_max -0.43290
_refine_diff_density_min 1.00740
_refine_ls_extinction_coef 0.39174
_refine_ls_extinction_method Zachariasen_type_2_Gaussian_isotropic
_refine_ls_goodness_of_fit_obs 2.370
_refine_ls_matrix_type full
_refine_ls_number_parameters 431
_refine_ls_number_reflns 3180
_refine_ls_number_restraints 0
_refine_ls_R_factor_obs 0.0660
_refine_ls_shift/esd_max 0.4530
_refine_ls_structure_factor_coef F
_refine_ls_weighting_scheme unit
_refine_ls_wR_factor_obs 0.0780
_cod_data_source_file ic9807689_3.cif
_cod_data_source_block '[{Ni2(L)(OH)(MeOH)}2(CO3)](PF6)2'
_cod_original_cell_volume 7211(5)
_cod_original_sg_symbol_H-M 'P b c n '
_cod_original_formula_sum 'C53 H76 O12 N10 P2 F12 Ni4'
_cod_database_code 4323192

loop_
_symmetry_equiv_pos_as_xyz
'   +x,   +y,   +z'
1/2-x,1/2-y,1/2+z
'1/2+x,1/2-y,   -z'
'   -x,   +y,1/2-z'
'   -x,   -y,   -z'
1/2+x,1/2+y,1/2-z
'1/2-x,1/2+y,   +z'
'   +x,   -y,1/2+z'

loop_
_atom_site_aniso_label
_atom_site_aniso_U_11
_atom_site_aniso_U_22
_atom_site_aniso_U_33
_atom_site_aniso_U_12
_atom_site_aniso_U_13
_atom_site_aniso_U_23
Ni1 0.0573(8) 0.0636(8) 0.0528(7) 0.0009(9) -0.0018(7) 0.0018(8)
Ni2 0.0610(9) 0.0737(10) 0.0576(8) 0.0098(9) -0.0011(8) -0.0022(9)
P 0.083(3) 0.168(5) 0.077(3) 0.012(3) -0.012(3) -0.002(4)
F1 0.29(2) 0.37(2) 0.17(1) 0.16(2) -0.07(1) -0.17(2)
F2 0.139(9) 0.160(10) 0.21(1) 0.035(8) 0.009(9) -0.021(9)
F3 0.26(2) 0.44(3) 0.20(2) -0.10(2) -0.08(1) -0.04(2)
F4 0.17(1) 0.49(3) 0.27(2) 0.18(2) 0.00(1) 0.10(2)
F5 0.21(2) 0.18(1) 0.34(2) -0.03(1) -0.01(2) 0.07(1)
F6 0.19(2) 0.40(3) 0.30(2) 0.06(2) 0.12(2) 0.15(2)
O1 0.055(4) 0.066(5) 0.060(4) 0.007(4) -0.002(4) -0.004(4)
O2 0.059(5) 0.089(6) 0.061(5) 0.004(5) 0.003(4) -0.003(5)
O3 0.05(3) -0.04(1) 0.04(3) 0.0000 -0.01(2) 0.0000
O4 0.078(6) 0.068(5) 0.055(5) 0.005(4) 0.012(4) -0.016(4)
O5 0.093(6) 0.061(5) 0.073(5) 0.008(5) 0.006(5) -0.003(5)
O6 0.46(4) 1.5(1) 0.71(7) -0.69(7) -0.33(5) 0.75(9)
O7 0.08(2) 0.20(2) 0.08(2) 0.0000 0.00(1) 0.0000
O8 0.14(2) 0.41(3) 1.4(1) -0.03(2) 0.03(3) -0.54(5)
N1 0.061(6) 0.071(7) 0.073(7) -0.001(6) -0.002(5) 0.017(6)
N2 0.070(6) 0.094(8) 0.054(5) -0.005(7) -0.007(5) 0.005(6)
N3 0.067(6) 0.077(7) 0.064(6) 0.021(6) -0.005(5) 0.000(6)
N4 0.069(7) 0.082(7) 0.063(6) 0.009(6) 0.007(6) 0.000(6)
N5 0.058(6) 0.079(7) 0.064(6) 0.012(6) 0.003(5) 0.000(6)
C1 0.10(1) 0.12(1) 0.086(10) -0.025(10) 0.002(8) -0.024(9)
C2 0.072(9) 0.09(1) 0.067(8) -0.019(8) 0.007(7) -0.012(8)
C3 0.084(9) 0.068(8) 0.073(8) -0.007(8) 0.012(7) -0.002(7)
C4 0.062(7) 0.065(8) 0.053(7) -0.005(7) 0.010(6) 0.001(6)
C5 0.059(7) 0.068(8) 0.057(7) 0.002(6) 0.003(6) -0.005(6)
C6 0.057(7) 0.087(9) 0.056(7) 0.007(7) -0.003(6) -0.011(7)
C7 0.059(8) 0.11(1) 0.061(8) 0.013(8) -0.003(6) -0.016(8)
C8 0.065(8) 0.057(7) 0.082(9) 0.001(7) 0.002(7) 0.009(7)
C9 0.082(10) 0.071(9) 0.11(1) 0.010(8) -0.018(8) 0.022(8)
C10 0.060(8) 0.11(1) 0.076(9) 0.018(8) -0.009(7) 0.014(9)
C11 0.074(9) 0.10(1) 0.10(1) -0.019(9) -0.015(8) -0.003(10)
C12 0.09(1) 0.18(2) 0.064(8) 0.00(1) -0.015(8) -0.01(1)
C13 0.069(8) 0.11(1) 0.050(7) 0.027(8) -0.012(6) -0.002(7)
C14 0.075(9) 0.09(1) 0.080(9) 0.027(8) -0.006(7) 0.015(8)
C15 0.078(9) 0.069(8) 0.068(9) 0.013(7) 0.017(7) 0.002(7)
C16 0.088(10) 0.065(9) 0.09(1) 0.013(8) 0.018(8) 0.006(8)
C17 0.11(1) 0.07(1) 0.11(1) 0.006(10) 0.04(1) -0.007(10)
C18 0.11(1) 0.08(1) 0.09(1) -0.026(10) 0.027(10) -0.015(8)
C19 0.086(10) 0.083(10) 0.062(8) -0.013(8) 0.013(7) -0.014(7)
C20 0.056(7) 0.10(1) 0.080(8) 0.017(7) -0.002(7) -0.007(8)
C21 0.065(8) 0.063(8) 0.077(9) 0.011(7) 0.012(7) -0.011(7)
C22 0.072(9) 0.08(1) 0.12(1) -0.003(9) -0.001(9) -0.010(10)
C23 0.12(1) 0.07(1) 0.12(1) -0.01(1) 0.00(1) 0.017(10)
C24 0.12(1) 0.08(1) 0.10(1) 0.02(1) -0.01(1) 0.008(9)
C25 0.085(10) 0.077(9) 0.080(9) 0.016(8) -0.010(8) 0.003(8)
C26 0.07(1) 0.04(1) 0.09(2) 0.0000 -0.02(1) 0.0000
C27 0.13(1) 0.10(1) 0.13(1) -0.01(1) 0.02(1) 0.00(1)

loop_
_atom_site_label
_atom_site_fract_x
_atom_site_fract_y
_atom_site_fract_z
_atom_site_U_iso_or_equiv
_atom_site_thermal_displace_type
_atom_site_calc_flag
_atom_site_calc_attached_atom
Ni1 0.04858(7) 0.24917(8) 0.15237(7) 0.0579 Uij ? ?
Ni2 0.20130(8) 0.20277(8) 0.12560(7) 0.0641 Uij ? ?
P 0.5650(2) 0.1189(3) 0.1247(3) 0.1092 Uij ? ?
F1 0.5450(10) 0.081(1) 0.0635(8) 0.2801 Uij ? ?
F2 0.4972(6) 0.1625(6) 0.1183(7) 0.1697 Uij ? ?
F3 0.5782(10) 0.158(1) 0.1880(9) 0.2995 Uij ? ?
F4 0.6340(8) 0.085(1) 0.1281(10) 0.3094 Uij ? ?
F5 0.5264(8) 0.0647(8) 0.169(1) 0.2445 Uij ? ?
F6 0.5984(9) 0.173(1) 0.083(1) 0.2983 Uij ? ?
O1 0.1448(4) 0.2563(4) 0.1951(3) 0.0602 Uij ? ?
O2 0.1077(4) 0.2050(4) 0.0761(4) 0.0695 Uij ? ?
O3 0.0000 0.253(2) 0.2500 0.0174 Uij ? ?
O4 0.0278(4) 0.1481(4) 0.2001(4) 0.0671 Uij ? ?
O5 0.1627(4) 0.1120(4) 0.1822(4) 0.0757 Uij ? ?
O6 0.912(2) 0.133(3) 0.532(2) 0.8926 Uij ? ?
O7 1.0000 0.243(2) 0.2500 0.1169 Uij ? ?
O8 0.9730(9) 0.018(1) 0.160(2) 0.6429 Uij ? ?
N1 0.0465(5) 0.3550(5) 0.1457(5) 0.0686 Uij ? ?
N2 -0.0511(5) 0.2570(6) 0.1024(4) 0.0724 Uij ? ?
N3 0.2913(5) 0.2097(5) 0.1857(5) 0.0694 Uij ? ?
N4 0.2653(5) 0.1338(5) 0.0745(5) 0.0715 Uij ? ?
N5 0.2453(5) 0.2908(5) 0.0812(5) 0.0669 Uij ? ?
C1 0.2776(7) 0.4906(8) 0.3197(7) 0.1029 Uij ? ?
C2 0.2419(7) 0.4259(8) 0.2871(6) 0.0772 Uij ? ?
C3 0.1788(7) 0.4359(7) 0.2523(7) 0.0748 Uij ? ?
C4 0.1452(6) 0.3803(6) 0.2195(5) 0.0601 Uij ? ?
C5 0.1751(6) 0.3126(6) 0.2223(6) 0.0614 Uij ? ?
C6 0.2393(6) 0.3032(7) 0.2551(6) 0.0667 Uij ? ?
C7 0.2704(6) 0.3603(8) 0.2866(6) 0.0758 Uij ? ?
C8 0.0823(6) 0.3978(6) 0.1819(6) 0.0681 Uij ? ?
C9 -0.0152(7) 0.3818(7) 0.1093(7) 0.0869 Uij ? ?
C10 -0.0730(6) 0.3283(8) 0.1197(7) 0.0816 Uij ? ?
C11 -0.1057(7) 0.2068(8) 0.1257(7) 0.0931 Uij ? ?
C12 -0.0435(8) 0.2501(10) 0.0297(6) 0.1119 Uij ? ?
C13 0.2715(6) 0.2315(7) 0.2548(6) 0.0776 Uij ? ?
C14 0.3209(7) 0.1381(7) 0.1838(7) 0.0825 Uij ? ?
C15 0.3184(7) 0.1103(7) 0.1122(6) 0.0715 Uij ? ?
C16 0.3688(7) 0.0643(7) 0.0875(8) 0.0817 Uij ? ?
C17 0.3630(9) 0.0411(8) 0.0237(9) 0.0998 Uij ? ?
C18 0.3093(9) 0.0643(8) -0.0159(7) 0.0909 Uij ? ?
C19 0.2606(7) 0.1111(7) 0.0112(6) 0.0771 Uij ? ?
C20 0.3407(6) 0.2606(8) 0.1553(7) 0.0785 Uij ? ?
C21 0.3084(7) 0.3094(7) 0.1042(6) 0.0687 Uij ? ?
C22 0.3423(7) 0.3666(8) 0.0793(8) 0.0919 Uij ? ?
C23 0.3128(10) 0.4054(8) 0.0293(9) 0.1056 Uij ? ?
C24 0.249(1) 0.3869(9) 0.0052(8) 0.1027 Uij ? ?
C25 0.2168(7) 0.3297(8) 0.0340(7) 0.0807 Uij ? ?
C26 0.0000 0.175(1) 0.2500 0.0645 Uij ? ?
C27 0.1594(9) 0.0453(9) 0.1563(9) 0.1199 Uij ? ?
H1 0.2853 0.5262 0.2867 0.1068 Uij ? ?
H2 0.2443 0.5099 0.3522 0.1068 Uij ? ?
H3 0.3184 0.4783 0.3412 0.1068 Uij ? ?
H4 0.1587 0.4830 0.2511 0.0866 Uij ? ?
H5 0.3129 0.3527 0.3108 0.0857 Uij ? ?
H6 0.0652 0.4479 0.1864 0.0842 Uij ? ?
H7 -0.0307 0.4271 0.1239 0.0925 Uij ? ?
H8 -0.0058 0.3862 0.0608 0.0925 Uij ? ?
H9 -0.0877 0.3288 0.1647 0.0832 Uij ? ?
H10 -0.1134 0.3391 0.0915 0.0832 Uij ? ?
H11 -0.1136 0.2145 0.1739 0.1037 Uij ? ?
H12 -0.1505 0.2195 0.1046 0.1037 Uij ? ?
H13 -0.0947 0.1616 0.1174 0.1037 Uij ? ?
H14 -0.0083 0.2763 0.0105 0.1178 Uij ? ?
H15 -0.0871 0.2562 0.0059 0.1178 Uij ? ?
H16 -0.0312 0.1985 0.0191 0.1178 Uij ? ?
H17 0.2389 0.1985 0.2738 0.0754 Uij ? ?
H18 0.3124 0.2317 0.2848 0.0754 Uij ? ?
H19 0.3687 0.1382 0.2025 0.0959 Uij ? ?
H20 0.2939 0.1087 0.2152 0.0959 Uij ? ?
H21 0.4090 0.0483 0.1156 0.0901 Uij ? ?
H22 0.3974 0.0074 0.0034 0.1120 Uij ? ?
H23 0.2991 0.0470 -0.0600 0.1033 Uij ? ?
H24 0.2230 0.1321 -0.0191 0.0886 Uij ? ?
H25 0.3799 0.2374 0.1371 0.0907 Uij ? ?
H26 0.3595 0.2911 0.1924 0.0907 Uij ? ?
H27 0.3883 0.3804 0.0974 0.1088 Uij ? ?
H28 0.3329 0.4459 0.0090 0.1260 Uij ? ?
H29 0.2223 0.4133 -0.0284 0.1097 Uij ? ?
H30 0.1716 0.3165 0.0169 0.0906 Uij ? ?
H31 0.1308 0.0428 0.1123 0.1329 Uij ? ?
H32 0.1434 0.0080 0.1817 0.1329 Uij ? ?
H33 0.2067 0.0275 0.1364 0.1329 Uij ? ?

loop_
_atom_type_symbol
_atom_type_oxidation_number
_atom_type_number_in_cell
_atom_type_scat_dispersion_real
_atom_type_scat_dispersion_imag
_atom_type_scat_source
C 0 424 0.003 0.002 'International Tables'
H 0 608 0.000 0.000 'International Tables'
O 0 96 0.011 0.006 'International Tables'
N 0 80 0.006 0.003 'International Tables'
P 0 16 0.102 0.094 'International Tables'
F 0 96 0.017 0.010 'International Tables'
Ni 0 32 0.339 1.112 'International Tables'

loop_
_geom_angle_atom_site_label_1
_geom_angle_atom_site_label_2
_geom_angle_atom_site_label_3
_geom_angle
_geom_angle_site_symmetry_1
_geom_angle_site_symmetry_2
_geom_angle_site_symmetry_3
_geom_angle_publ_flag
O(1) Ni(1) O(2) 81.0(3) ? ? ? yes
O(1) Ni(1) O(3) 90.4(2) ? ? ? yes
O(1) Ni(1) O(4) 92.3(3) ? ? ? yes
O(1) Ni(1) O(7) 90.8(2) ? ? ? yes
O(1) Ni(1) N(1) 88.8(4) ? ? ? yes
O(1) Ni(1) N(2) 171.7(4) ? ? ? yes
O(2) Ni(1) O(3) 155.4(8) ? ? ? yes
O(2) Ni(1) O(4) 93.6(3) ? ? ? yes
O(2) Ni(1) O(7) 150.9(8) ? ? ? yes
O(2) Ni(1) N(1) 111.5(4) ? ? ? yes
O(2) Ni(1) N(2) 99.7(3) ? ? ? yes
O(3) Ni(1) O(4) 63.6(9) ? ? ? yes
O(3) Ni(1) O(7) 4(1) ? ? ? yes
O(3) Ni(1) N(1) 91.2(9) ? ? ? yes
O(3) Ni(1) N(2) 92.1(3) ? ? ? yes
O(4) Ni(1) O(7) 58.8(8) ? ? ? yes
O(4) Ni(1) N(1) 154.7(3) ? ? ? yes
O(4) Ni(1) N(2) 95.9(4) ? ? ? yes
O(7) Ni(1) N(1) 96.0(9) ? ? ? yes
O(7) Ni(1) N(2) 92.4(3) ? ? ? yes
N(1) Ni(1) N(2) 83.3(4) ? ? ? yes
O(1) Ni(2) O(2) 81.7(3) ? ? ? yes
O(1) Ni(2) O(5) 82.2(3) ? ? ? yes
O(1) Ni(2) N(3) 90.8(3) ? ? ? yes
O(1) Ni(2) N(4) 166.3(4) ? ? ? yes
O(1) Ni(2) N(5) 95.8(3) ? ? ? yes
O(2) Ni(2) O(5) 88.4(3) ? ? ? yes
O(2) Ni(2) N(3) 172.4(3) ? ? ? yes
O(2) Ni(2) N(4) 107.0(4) ? ? ? yes
O(2) Ni(2) N(5) 97.5(4) ? ? ? yes
O(5) Ni(2) N(3) 91.7(4) ? ? ? yes
O(5) Ni(2) N(4) 87.3(4) ? ? ? yes
O(5) Ni(2) N(5) 173.4(4) ? ? ? yes
N(3) Ni(2) N(4) 80.6(4) ? ? ? yes
N(3) Ni(2) N(5) 82.0(4) ? ? ? yes
N(4) Ni(2) N(5) 93.6(4) ? ? ? yes
F(1) P F(2) 88.6(7) ? ? ? yes
F(1) P F(3) 174(1) ? ? ? yes
F(1) P F(4) 93(1) ? ? ? yes
F(1) P F(5) 91(1) ? ? ? yes
F(1) P F(6) 89(1) ? ? ? yes
F(2) P F(3) 86.9(10) ? ? ? yes
F(2) P F(4) 173(1) ? ? ? yes
F(2) P F(5) 90.4(7) ? ? ? yes
F(2) P F(6) 86.5(9) ? ? ? yes
F(3) P F(4) 91(1) ? ? ? yes
F(3) P F(5) 85.5(10) ? ? ? yes
F(3) P F(6) 93(1) ? ? ? yes
F(4) P F(5) 96.0(10) ? ? ? yes
F(4) P F(6) 87.1(10) ? ? ? yes
F(5) P F(6) 176(1) ? ? ? yes
Ni(1) O(1) Ni(2) 99.2(3) ? ? ? yes
Ni(1) O(1) C(5) 128.1(7) ? ? ? yes
Ni(2) O(1) C(5) 116.8(6) ? ? ? yes
Ni(1) O(2) Ni(2) 97.4(3) ? ? ? yes
Ni(1) O(3) Ni(1) 176(1) ? ? ? yes
Ni(1) O(3) O(7) 88.3(9) ? ? ? yes
Ni(1) O(3) C(26) 88.3(9) ? ? ? yes
Ni(1) O(3) O(7) 88.3(9) ? ? ? yes
Ni(1) O(3) C(26) 88.3(9) ? ? ? yes
O(7) O(3) C(26) 0.0000 ? ? ? yes
Ni(1) O(4) C(26) 93.7(9) ? ? ? yes
Ni(2) O(5) C(27) 123.4(9) ? ? ? yes
Ni(1) O(7) Ni(1) 173(1) ? ? ? yes
Ni(1) O(7) O(3) 86.9(8) ? ? ? yes
Ni(1) O(7) C(26) 93.1(8) ? ? ? yes
Ni(1) O(7) O(3) 86.9(8) ? ? ? yes
Ni(1) O(7) C(26) 93.1(8) ? ? ? yes
O(3) O(7) C(26) 180.0000 ? ? ? yes
Ni(1) N(1) C(8) 125.7(8) ? ? ? yes
Ni(1) N(1) C(9) 113.2(8) ? ? ? yes
C(8) N(1) C(9) 118(1) ? ? ? yes
Ni(1) N(2) C(10) 102.0(7) ? ? ? yes
Ni(1) N(2) C(11) 115.4(8) ? ? ? yes
Ni(1) N(2) C(12) 111.5(8) ? ? ? yes
C(10) N(2) C(11) 108(1) ? ? ? yes
C(10) N(2) C(12) 110(1) ? ? ? yes
C(11) N(2) C(12) 108(1) ? ? ? yes
Ni(2) N(3) C(13) 109.8(7) ? ? ? yes
Ni(2) N(3) C(14) 104.0(8) ? ? ? yes
Ni(2) N(3) C(20) 109.1(7) ? ? ? yes
C(13) N(3) C(14) 112.2(10) ? ? ? yes
C(13) N(3) C(20) 111.0(10) ? ? ? yes
C(14) N(3) C(20) 110.5(10) ? ? ? yes
Ni(2) N(4) C(15) 112.5(8) ? ? ? yes
Ni(2) N(4) C(19) 129.3(9) ? ? ? yes
C(15) N(4) C(19) 118(1) ? ? ? yes
Ni(2) N(5) C(21) 115.6(8) ? ? ? yes
Ni(2) N(5) C(25) 126.4(9) ? ? ? yes
C(21) N(5) C(25) 117(1) ? ? ? yes
C(1) C(2) C(3) 118(1) ? ? ? yes
C(1) C(2) C(7) 123(1) ? ? ? yes
C(3) C(2) C(7) 117(1) ? ? ? yes
C(2) C(3) C(4) 121(1) ? ? ? yes
C(3) C(4) C(5) 119(1) ? ? ? yes
C(3) C(4) C(8) 116(1) ? ? ? yes
C(5) C(4) C(8) 124(1) ? ? ? yes
O(1) C(5) C(4) 122(1) ? ? ? yes
O(1) C(5) C(6) 117(1) ? ? ? yes
C(4) C(5) C(6) 119(1) ? ? ? yes
C(5) C(6) C(7) 119(1) ? ? ? yes
C(5) C(6) C(13) 118(1) ? ? ? yes
C(7) C(6) C(13) 122(1) ? ? ? yes
C(2) C(7) C(6) 123(1) ? ? ? yes
N(1) C(8) C(4) 125(1) ? ? ? yes
N(1) C(9) C(10) 106.3(10) ? ? ? yes
N(2) C(10) C(9) 112(1) ? ? ? yes
N(3) C(13) C(6) 111.3(10) ? ? ? yes
N(3) C(14) C(15) 109.4(10) ? ? ? yes
N(4) C(15) C(14) 115(1) ? ? ? yes
N(4) C(15) C(16) 122(1) ? ? ? yes
C(14) C(15) C(16) 121(1) ? ? ? yes
C(15) C(16) C(17) 118(1) ? ? ? yes
C(16) C(17) C(18) 120(1) ? ? ? yes
C(17) C(18) C(19) 118(1) ? ? ? yes
N(4) C(19) C(18) 121(1) ? ? ? yes
N(3) C(20) C(21) 114.7(10) ? ? ? yes
N(5) C(21) C(20) 115(1) ? ? ? yes
N(5) C(21) C(22) 120(1) ? ? ? yes
C(20) C(21) C(22) 122(1) ? ? ? yes
C(21) C(22) C(23) 120(1) ? ? ? yes
C(22) C(23) C(24) 119(1) ? ? ? yes
C(23) C(24) C(25) 117(1) ? ? ? yes
N(5) C(25) C(24) 123(1) ? ? ? yes
O(3) C(26) O(4) 114.4(9) ? ? ? yes
O(3) C(26) O(4) 114.4(9) ? ? ? yes
O(3) C(26) O(7) 0.0000 ? ? ? yes
O(4) C(26) O(4) 131(1) ? ? ? yes
O(4) C(26) O(7) 114.4(9) ? ? ? yes
O(4) C(26) O(7) 114.4(9) ? ? ? yes

loop_
_geom_bond_atom_site_label_1
_geom_bond_atom_site_label_2
_geom_bond_distance
_geom_bond_site_symmetry_1
_geom_bond_site_symmetry_2
_geom_bond_publ_flag
Ni(1) O(1) 2.026(7) ? ? yes
Ni(1) O(2) 2.070(7) ? ? yes
Ni(1) O(3) 2.155(2) ? ? yes
Ni(1) O(4) 2.180(8) ? ? yes
Ni(1) O(7) 2.157(2) ? ? yes
Ni(1) N(1) 2.015(10) ? ? yes
Ni(1) N(2) 2.150(10) ? ? yes
Ni(2) O(1) 2.028(7) ? ? yes
Ni(2) O(2) 2.038(7) ? ? yes
Ni(2) O(5) 2.188(8) ? ? yes
Ni(2) N(3) 2.096(9) ? ? yes
Ni(2) N(4) 2.059(10) ? ? yes
Ni(2) N(5) 2.07(1) ? ? yes
P F(1) 1.47(1) ? ? yes
P F(2) 1.54(1) ? ? yes
P F(3) 1.48(2) ? ? yes
P F(4) 1.47(1) ? ? yes
P F(5) 1.55(2) ? ? yes
P F(6) 1.47(2) ? ? yes
O(1) C(5) 1.33(1) ? ? yes
O(3) O(7) 0.18(6) ? ? yes
O(3) C(26) 1.48(4) ? ? yes
O(4) C(26) 1.236(9) ? ? yes
O(5) C(27) 1.37(2) ? ? yes
O(7) C(26) 1.30(3) ? ? yes
N(1) C(8) 1.28(1) ? ? yes
N(1) C(9) 1.47(1) ? ? yes
N(2) C(10) 1.46(2) ? ? yes
N(2) C(11) 1.49(2) ? ? yes
N(2) C(12) 1.46(1) ? ? yes
N(3) C(13) 1.49(1) ? ? yes
N(3) C(14) 1.47(1) ? ? yes
N(3) C(20) 1.48(2) ? ? yes
N(4) C(15) 1.34(1) ? ? yes
N(4) C(19) 1.34(1) ? ? yes
N(5) C(21) 1.33(1) ? ? yes
N(5) C(25) 1.31(1) ? ? yes
C(1) C(2) 1.55(2) ? ? yes
C(2) C(3) 1.40(2) ? ? yes
C(2) C(7) 1.36(2) ? ? yes
C(3) C(4) 1.40(2) ? ? yes
C(4) C(5) 1.41(2) ? ? yes
C(4) C(8) 1.45(2) ? ? yes
C(5) C(6) 1.40(1) ? ? yes
C(6) C(7) 1.39(2) ? ? yes
C(6) C(13) 1.49(2) ? ? yes
C(9) C(10) 1.51(2) ? ? yes
C(14) C(15) 1.52(2) ? ? yes
C(15) C(16) 1.39(2) ? ? yes
C(16) C(17) 1.35(2) ? ? yes
C(17) C(18) 1.37(2) ? ? yes
C(18) C(19) 1.39(2) ? ? yes
C(20) C(21) 1.51(2) ? ? yes
C(21) C(22) 1.36(2) ? ? yes
C(22) C(23) 1.36(2) ? ? yes
C(23) C(24) 1.35(2) ? ? yes
C(24) C(25) 1.37(2) ? ? yes
